data_7103692
loop_
_publ_author_name
'Moulton, Brian'
'Abourahma, Heba'
'Bradner, Michael W.'
'Lu, Jianjiang'
'McManus, Gregory J.'
'Zaworotko, Michael J.'

_publ_section_title
;
 A new 6^5^.8 topology and a distorted 6^5^.8 CdSO~4~ topology: two new
 supramolecular isomers of [M~2~(bdc)~2~(L)~2~]~n~ coordination polymers
;
_journal_coden_ASTM CHCOFS
_journal_issue 12
_journal_name_full
;
 Chemical Communications (Cambridge, United Kingdom)
;
_journal_page_first 1342
_journal_page_last 1343
_journal_paper_doi 10.1039/b301221b
_journal_year 2003
_chemical_formula_sum 'C34 H22 N2 O8 Zn2'
_chemical_formula_weight 717.28
_space_group_IT_number 167
_symmetry_cell_setting rhombohedral
_symmetry_space_group_name_Hall '-R 3 2"c'
_symmetry_space_group_name_H-M 'R -3 c :H'
_atom_sites_solution_hydrogens geom
_atom_sites_solution_primary direct
_atom_sites_solution_secondary difmap
_audit_creation_method SHELXL-97
_cell_angle_alpha 90.00
_cell_angle_beta 90.00
_cell_angle_gamma 120.00
_cell_formula_units_Z 18
_cell_length_a 30.2394(11)
_cell_length_b 30.2394(11)
_cell_length_c 18.2791(13)
_cell_measurement_reflns_used 6949
_cell_measurement_temperature 100(2)
_cell_measurement_theta_max 28.21
_cell_measurement_theta_min 2.33
_cell_volume 14475.4(13)
_computing_cell_refinement 'Bruker SMART'
_computing_data_collection 'Bruker SMART'
_computing_data_reduction 'Bruker SAINT'
_computing_molecular_graphics 'Bruker SHELXTL'
_computing_publication_material 'Bruker SHELXTL'
_computing_structure_refinement 'SHELXL-97 (Sheldrick, 1997)'
_computing_structure_solution 'SHELXS-97 (Sheldrick, 1990)'
_diffrn_ambient_temperature 100(2)
_diffrn_measured_fraction_theta_full 0.975
_diffrn_measured_fraction_theta_max 0.975
_diffrn_measurement_device_type 'CCD area detector'
_diffrn_measurement_method 'phi and omega scans'
_diffrn_radiation_monochromator graphite
_diffrn_radiation_source 'fine-focus sealed tube'
_diffrn_radiation_type MoK\a
_diffrn_radiation_wavelength 0.71073
_diffrn_reflns_av_R_equivalents 0.0489
_diffrn_reflns_av_sigmaI/netI 0.0317
_diffrn_reflns_limit_h_max 28
_diffrn_reflns_limit_h_min -40
_diffrn_reflns_limit_k_max 38
_diffrn_reflns_limit_k_min -21
_diffrn_reflns_limit_l_max 24
_diffrn_reflns_limit_l_min -24
_diffrn_reflns_number 28023
_diffrn_reflns_theta_full 28.28
_diffrn_reflns_theta_max 28.28
_diffrn_reflns_theta_min 2.33
_exptl_absorpt_coefficient_mu 1.545
_exptl_absorpt_correction_T_max 1.000
_exptl_absorpt_correction_T_min 0.763
_exptl_absorpt_correction_type none
_exptl_crystal_colour colorless
_exptl_crystal_density_diffrn 1.481
_exptl_crystal_density_meas 0
_exptl_crystal_density_method 'not measured'
_exptl_crystal_description plate
_exptl_crystal_F_000 6552
_exptl_crystal_size_max 0.20
_exptl_crystal_size_mid 0.10
_exptl_crystal_size_min 0.05
_refine_diff_density_max 1.210
_refine_diff_density_min -0.552
_refine_diff_density_rms 0.114
_refine_ls_extinction_method none
_refine_ls_goodness_of_fit_ref 1.068
_refine_ls_hydrogen_treatment mixed
_refine_ls_matrix_type full
_refine_ls_number_parameters 236
_refine_ls_number_reflns 3916
_refine_ls_number_restraints 0
_refine_ls_restrained_S_all 1.068
_refine_ls_R_factor_all 0.0508
_refine_ls_R_factor_gt 0.0437
_refine_ls_shift/su_max 0.002
_refine_ls_shift/su_mean 0.000
_refine_ls_structure_factor_coef Fsqd
_refine_ls_weighting_details 'calc w=1/[\s^2^(Fo^2^)+(0.0612P)^2^+88.2216P] where P=(Fo^2^+2Fc^2^)/3'
_refine_ls_weighting_scheme calc
_refine_ls_wR_factor_gt 0.1149
_refine_ls_wR_factor_ref 0.1192
_reflns_number_gt 3438
_reflns_number_total 3916
_reflns_threshold_expression >2sigma(I)
_cod_data_source_file b301221b.txt
_cod_data_source_block gm1311
_cod_depositor_comments
;
The following automatic conversions were performed:
'_symmetry_cell_setting' value 'Rhombohedral' changed to 'rhombohedral'
according to '/home/saulius/struct/CIF-dictionaries/cif_core.dic'
dictionary named 'cif_core.dic' version 2.4.1 from 2010-06-29.

Automatic conversion script
Id: cif_fix_enum 1527 2010-12-29 10:47:43Z saulius 
;
_cod_original_sg_symbol_H-M R-3c
_cod_database_code 7103692

loop_
_symmetry_equiv_pos_as_xyz
'x, y, z'
'-y, x-y, z'
'-x+y, -x, z'
'y, x, -z+1/2'
'x-y, -y, -z+1/2'
'-x, -x+y, -z+1/2'
'x+2/3, y+1/3, z+1/3'
'-y+2/3, x-y+1/3, z+1/3'
'-x+y+2/3, -x+1/3, z+1/3'
'y+2/3, x+1/3, -z+5/6'
'x-y+2/3, -y+1/3, -z+5/6'
'-x+2/3, -x+y+1/3, -z+5/6'
'x+1/3, y+2/3, z+2/3'
'-y+1/3, x-y+2/3, z+2/3'
'-x+y+1/3, -x+2/3, z+2/3'
'y+1/3, x+2/3, -z+7/6'
'x-y+1/3, -y+2/3, -z+7/6'
'-x+1/3, -x+y+2/3, -z+7/6'
'-x, -y, -z'
'y, -x+y, -z'
'x-y, x, -z'
'-y, -x, z-1/2'
'-x+y, y, z-1/2'
'x, x-y, z-1/2'
'-x+2/3, -y+1/3, -z+1/3'
'y+2/3, -x+y+1/3, -z+1/3'
'x-y+2/3, x+1/3, -z+1/3'
'-y+2/3, -x+1/3, z-1/6'
'-x+y+2/3, y+1/3, z-1/6'
'x+2/3, x-y+1/3, z-1/6'
'-x+1/3, -y+2/3, -z+2/3'
'y+1/3, -x+y+2/3, -z+2/3'
'x-y+1/3, x+2/3, -z+2/3'
'-y+1/3, -x+2/3, z+1/6'
'-x+y+1/3, y+2/3, z+1/6'
'x+1/3, x-y+2/3, z+1/6'

loop_
_atom_site_label
_atom_site_type_symbol
_atom_site_fract_x
_atom_site_fract_y
_atom_site_fract_z
_atom_site_U_iso_or_equiv
_atom_site_adp_type
_atom_site_occupancy
_atom_site_symmetry_multiplicity
_atom_site_calc_flag
_atom_site_refinement_flags
_atom_site_disorder_assembly
_atom_site_disorder_group
Zn1 Zn 0.448692(11) 0.971386(11) 0.037124(16) 0.01019(11) Uani 1 1 d . . .
O1 O 0.41721(8) 0.97808(8) -0.05774(10) 0.0171(4) Uani 1 1 d . . .
O2 O 0.46760(8) 1.04388(8) 0.06274(12) 0.0178(4) Uani 1 1 d . . .
O3 O 0.50641(8) 0.98335(8) 0.11238(11) 0.0176(4) Uani 1 1 d . . .
O4 O 0.45569(8) 0.91389(8) -0.00832(11) 0.0175(4) Uani 1 1 d . . .
N1 N 0.39116(9) 0.92912(9) 0.10974(12) 0.0130(5) Uani 1 1 d . . .
C1 C 0.44584(11) 0.99731(10) -0.11245(14) 0.0126(5) Uani 1 1 d . . .
C2 C 0.42098(10) 0.99755(10) -0.18393(14) 0.0120(5) Uani 1 1 d . . .
C3 C 0.37423(11) 0.99602(11) -0.18431(14) 0.0145(5) Uani 1 1 d . . .
H3 H 0.3566 0.9923 -0.1397 0.017 Uiso 1 1 calc R . .
C4 C 0.44511(12) 1.0000 -0.2500 0.0123(7) Uani 1 2 d S . .
H4 H 0.4765 1.0000 -0.2500 0.015 Uiso 1 2 calc SR . .
C5 C 0.35335(13) 1.0000 -0.2500 0.0158(8) Uani 1 2 d S . .
H5 H 0.3219 1.0000 -0.2500 0.019 Uiso 1 2 calc SR . .
C6 C 0.50742(11) 1.08366(11) 0.04375(14) 0.0134(5) Uani 1 1 d . . .
C7 C 0.51062(10) 1.13331(10) 0.06396(14) 0.0125(5) Uani 1 1 d . . .
C8 C 0.46602(13) 1.13268(13) 0.0833 0.0123(7) Uani 1 2 d S . .
H8 H 0.4346 1.1013 0.0833 0.015 Uiso 1 2 calc SR . .
C9 C 0.55642(11) 1.17957(11) 0.06197(16) 0.0176(6) Uani 1 1 d . . .
H9 H 0.5868 1.1806 0.0460 0.021 Uiso 1 1 calc R . .
C10 C 0.55766(14) 1.22433(14) 0.0833 0.0215(9) Uani 1 2 d S . .
H10 H 0.5891 1.2557 0.0833 0.026 Uiso 1 2 calc SR . .
C11 C 0.25817(13) 0.79262(13) 0.06003(18) 0.0268(7) Uani 1 1 d . . .
H11 H 0.2285 0.7613 0.0479 0.032 Uiso 1 1 calc R . .
C12 C 0.32510(12) 0.87148(12) 0.22242(16) 0.0215(6) Uani 1 1 d . . .
H12 H 0.3030 0.8519 0.2612 0.026 Uiso 1 1 calc R . .
C13 C 0.36822(12) 0.91655(13) 0.23717(15) 0.0206(6) Uani 1 1 d . . .
H13 H 0.3762 0.9291 0.2859 0.025 Uiso 1 1 calc R . .
C14 C 0.40059(11) 0.94411(11) 0.17902(15) 0.0167(6) Uani 1 1 d . . .
H14 H 0.4309 0.9752 0.1898 0.020 Uiso 1 1 calc R . .
C15 C 0.29166(12) 0.82353(12) 0.00442(17) 0.0230(6) Uani 1 1 d . . .
H15 H 0.2839 0.8128 -0.0451 0.028 Uiso 1 1 calc R . .
C16 C 0.31318(11) 0.85382(11) 0.14990(15) 0.0176(6) Uani 1 1 d . . .
C17 C 0.26843(12) 0.80770(12) 0.13105(18) 0.0241(7) Uani 1 1 d . . .
H17 H 0.2454 0.7871 0.1683 0.029 Uiso 1 1 calc R . .
C18 C 0.34702(10) 0.88413(10) 0.09348(15) 0.0139(5) Uani 1 1 d . . .
C20 C 0.33499(11) 0.86853(11) 0.02005(15) 0.0176(6) Uani 1 1 d . . .
H20 H 0.3568 0.8891 -0.0183 0.021 Uiso 1 1 calc R . .
O2S O 0.2497(9) 0.6944(8) 0.2204(12) 0.098(6) Uiso 0.25 1 d P . .
O3S O 0.3352(5) 0.7292(5) 0.0141(7) 0.048(3) Uiso 0.25 1 d P . .
O1SA O 0.3319(5) 0.7365(5) 0.0845(7) 0.051(3) Uiso 0.25 1 d P . .
O2SA O 0.2801(5) 0.6978(5) 0.1963(7) 0.048(3) Uiso 0.25 1 d P . .
O3SA O 0.2908(7) 0.7032(7) 0.1278(10) 0.082(5) Uiso 0.25 1 d P . .
O4SA O 0.3333 0.6667 -0.0136(15) 0.103(8) Uiso 0.33 3 d SP . .
O5SA O 0.3177(11) 0.7144(11) 0.2255(15) 0.133(9) Uiso 0.25 1 d P . .

loop_
_atom_site_aniso_label
_atom_site_aniso_U_11
_atom_site_aniso_U_22
_atom_site_aniso_U_33
_atom_site_aniso_U_23
_atom_site_aniso_U_13
_atom_site_aniso_U_12
Zn1 0.01126(17) 0.01283(17) 0.00723(17) 0.00045(10) 0.00109(11) 0.00659(13)
O1 0.0175(10) 0.0246(11) 0.0095(8) 0.0028(8) 0.0005(7) 0.0107(9)
O2 0.0186(10) 0.0141(10) 0.0218(10) -0.0025(8) 0.0017(8) 0.0089(8)
O3 0.0145(10) 0.0241(11) 0.0122(9) 0.0026(8) -0.0017(7) 0.0082(9)
O4 0.0188(10) 0.0201(10) 0.0180(9) -0.0019(8) 0.0031(8) 0.0131(9)
N1 0.0129(11) 0.0168(11) 0.0101(10) 0.0014(8) 0.0014(8) 0.0080(9)
C1 0.0165(13) 0.0120(12) 0.0111(12) -0.0011(10) -0.0011(10) 0.0083(11)
C2 0.0141(12) 0.0128(12) 0.0084(11) 0.0016(9) -0.0005(9) 0.0061(10)
C3 0.0159(13) 0.0177(13) 0.0106(12) 0.0002(10) 0.0025(10) 0.0090(11)
C4 0.0116(12) 0.0144(18) 0.0118(17) -0.0005(14) -0.0003(7) 0.0072(9)
C5 0.0137(13) 0.022(2) 0.0147(18) 0.0004(15) 0.0002(7) 0.0109(10)
C6 0.0177(13) 0.0177(13) 0.0087(11) -0.0025(10) -0.0042(10) 0.0117(11)
C7 0.0158(13) 0.0151(13) 0.0083(11) 0.0006(9) -0.0002(9) 0.0090(11)
C8 0.0141(13) 0.0141(13) 0.0087(16) 0.0008(7) -0.0008(7) 0.0071(15)
C9 0.0133(13) 0.0196(14) 0.0216(14) 0.0021(11) 0.0028(11) 0.0096(12)
C10 0.0149(14) 0.0149(14) 0.033(2) 0.0007(9) -0.0007(9) 0.0061(16)
C11 0.0204(15) 0.0200(15) 0.0294(17) -0.0016(13) 0.0016(13) 0.0022(13)
C12 0.0212(15) 0.0291(16) 0.0140(13) 0.0088(12) 0.0094(11) 0.0126(13)
C13 0.0228(15) 0.0312(17) 0.0094(12) 0.0003(11) 0.0015(11) 0.0147(13)
C14 0.0162(14) 0.0219(14) 0.0122(12) -0.0007(11) 0.0012(10) 0.0096(12)
C15 0.0230(15) 0.0227(15) 0.0184(14) -0.0029(12) -0.0009(12) 0.0077(13)
C16 0.0186(14) 0.0198(14) 0.0149(13) 0.0021(11) 0.0034(11) 0.0100(12)
C17 0.0205(15) 0.0203(15) 0.0250(15) 0.0052(12) 0.0078(12) 0.0052(13)
C18 0.0129(13) 0.0144(13) 0.0145(12) 0.0010(10) 0.0022(10) 0.0068(11)
C20 0.0176(14) 0.0198(14) 0.0131(12) 0.0005(11) 0.0029(11) 0.0075(12)

loop_
_atom_type_symbol
_atom_type_description
_atom_type_scat_dispersion_real
_atom_type_scat_dispersion_imag
_atom_type_scat_source
C C 0.0033 0.0016 'International Tables Vol C Tables 4.2.6.8 and 6.1.1.4'
H H 0.0000 0.0000 'International Tables Vol C Tables 4.2.6.8 and 6.1.1.4'
N N 0.0061 0.0033 'International Tables Vol C Tables 4.2.6.8 and 6.1.1.4'
O O 0.0106 0.0060 'International Tables Vol C Tables 4.2.6.8 and 6.1.1.4'
Zn Zn 0.2839 1.4301 'International Tables Vol C Tables 4.2.6.8 and 6.1.1.4'

loop_
_geom_angle_atom_site_label_1
_geom_angle_atom_site_label_2
_geom_angle_atom_site_label_3
_geom_angle
_geom_angle_site_symmetry_1
_geom_angle_site_symmetry_3
_geom_angle_publ_flag
O2 Zn1 O4 158.06(8) . . ?
O2 Zn1 O1 88.99(9) . . ?
O4 Zn1 O1 89.47(8) . . ?
O2 Zn1 N1 102.57(9) . . ?
O4 Zn1 N1 98.65(9) . . ?
O1 Zn1 N1 108.68(9) . . ?
O2 Zn1 O3 84.37(8) . . ?
O4 Zn1 O3 88.97(8) . . ?
O1 Zn1 O3 158.02(8) . . ?
N1 Zn1 O3 93.23(8) . . ?
O2 Zn1 Zn1 80.23(6) . 19_675 ?
O4 Zn1 Zn1 77.84(6) . 19_675 ?
O1 Zn1 Zn1 87.58(6) . 19_675 ?
N1 Zn1 Zn1 163.44(7) . 19_675 ?
O3 Zn1 Zn1 70.66(6) . 19_675 ?
C1 O1 Zn1 118.35(18) . . ?
C6 O2 Zn1 126.25(18) . . ?
C1 O3 Zn1 137.76(18) 19_675 . ?
C6 O4 Zn1 128.92(19) 19_675 . ?
C14 N1 C18 118.6(2) . . ?
C14 N1 Zn1 115.76(19) . . ?
C18 N1 Zn1 125.20(18) . . ?
O3 C1 O1 125.3(2) 19_675 . ?
O3 C1 C2 117.2(2) 19_675 . ?
O1 C1 C2 117.4(2) . . ?
C3 C2 C4 119.6(3) . . ?
C3 C2 C1 120.3(2) . . ?
C4 C2 C1 120.1(3) . . ?
C5 C3 C2 120.0(3) . . ?
C2 C4 C2 120.4(4) 5_674 . ?
C3 C5 C3 120.3(4) . 5_674 ?
O2 C6 O4 126.6(3) . 19_675 ?
O2 C6 C7 116.3(2) . . ?
O4 C6 C7 117.1(2) 19_675 . ?
C8 C7 C9 119.5(3) . . ?
C8 C7 C6 118.3(3) . . ?
C9 C7 C6 122.2(2) . . ?
C7 C8 C7 120.8(4) 16_454 . ?
C10 C9 C7 120.0(3) . . ?
C9 C10 C9 120.0(4) 16_454 . ?
C17 C11 C15 119.9(3) . . ?
C13 C12 C16 120.1(3) . . ?
C12 C13 C14 118.7(3) . . ?
N1 C14 C13 123.6(3) . . ?
C20 C15 C11 121.5(3) . . ?
C12 C16 C17 122.7(3) . . ?
C12 C16 C18 118.3(3) . . ?
C17 C16 C18 119.0(3) . . ?
C11 C17 C16 120.5(3) . . ?
N1 C18 C20 119.7(2) . . ?
N1 C18 C16 120.7(3) . . ?
C20 C18 C16 119.6(3) . . ?
C15 C20 C18 119.4(3) . . ?
O2SA O2S O1SA 70.1(18) . 27 ?
O2S O1SA O2SA 45.5(12) 26_455 26_455 ?
O2S O1SA O3S 120.5(16) 26_455 . ?
O2SA O1SA O3S 132.7(14) 26_455 . ?
O2S O1SA O3SA 115.0(16) 26_455 . ?
O2SA O1SA O3SA 94.4(13) 26_455 . ?
O3S O1SA O3SA 123.4(14) . . ?
O2S O1SA O5SA 77.5(16) 26_455 26_455 ?
O2SA O1SA O5SA 42.8(11) 26_455 26_455 ?
O3S O1SA O5SA 94.9(14) . 26_455 ?
O3SA O1SA O5SA 107.4(15) . 26_455 ?
O2S O2SA O5SA 121(2) . . ?
O2S O2SA O3SA 128(2) . . ?
O5SA O2SA O3SA 106(2) . . ?
O2S O2SA O1SA 64.4(16) . 27 ?
O5SA O2SA O1SA 86.1(18) . 27 ?
O3SA O2SA O1SA 143.9(16) . 27 ?
O2SA O3SA O1SA 136.5(18) . . ?
O2SA O3SA O5SA 99.6(19) . 27 ?
O1SA O3SA O5SA 113.4(19) . 27 ?
O2SA O5SA O3SA 135(3) . 26_455 ?
O2SA O5SA O1SA 51.1(15) . 27 ?
O3SA O5SA O1SA 163(2) 26_455 27 ?

loop_
_geom_bond_atom_site_label_1
_geom_bond_atom_site_label_2
_geom_bond_distance
_geom_bond_site_symmetry_2
_geom_bond_publ_flag
Zn1 O2 2.024(2) . ?
Zn1 O4 2.031(2) . ?
Zn1 O1 2.036(2) . ?
Zn1 N1 2.049(2) . ?
Zn1 O3 2.107(2) . ?
Zn1 Zn1 3.0159(6) 19_675 ?
O1 C1 1.259(3) . ?
O2 C6 1.253(3) . ?
O3 C1 1.258(3) 19_675 ?
O4 C6 1.260(3) 19_675 ?
N1 C14 1.327(4) . ?
N1 C18 1.380(4) . ?
C1 O3 1.258(3) 19_675 ?
C1 C2 1.509(4) . ?
C2 C3 1.391(4) . ?
C2 C4 1.394(3) . ?
C3 C5 1.390(3) . ?
C4 C2 1.394(3) 5_674 ?
C5 C3 1.390(3) 5_674 ?
C6 O4 1.260(3) 19_675 ?
C6 C7 1.502(4) . ?
C7 C8 1.385(3) . ?
C7 C9 1.392(4) . ?
C8 C7 1.385(3) 16_454 ?
C9 C10 1.391(4) . ?
C10 C9 1.391(4) 16_454 ?
C11 C17 1.359(5) . ?
C11 C15 1.409(4) . ?
C12 C13 1.361(5) . ?
C12 C16 1.407(4) . ?
C13 C14 1.402(4) . ?
C15 C20 1.366(4) . ?
C16 C17 1.417(4) . ?
C16 C18 1.419(4) . ?
C18 C20 1.409(4) . ?
O2S O2SA 0.98(2) . ?
O2S O1SA 1.23(2) 27 ?
O3S O1SA 1.317(18) . ?
O1SA O2S 1.23(2) 26_455 ?
O1SA O2SA 1.287(18) 26_455 ?
O1SA O3SA 1.39(2) . ?
O1SA O5SA 1.65(3) 26_455 ?
O2SA O5SA 1.12(3) . ?
O2SA O3SA 1.28(2) . ?
O2SA O1SA 1.287(18) 27 ?
O3SA O5SA 1.42(3) 27 ?
O5SA O3SA 1.42(3) 26_455 ?
O5SA O1SA 1.65(3) 27 ?

loop_
_geom_torsion_atom_site_label_1
_geom_torsion_atom_site_label_2
_geom_torsion_atom_site_label_3
_geom_torsion_atom_site_label_4
_geom_torsion
_geom_torsion_site_symmetry_1
_geom_torsion_site_symmetry_2
_geom_torsion_site_symmetry_3
_geom_torsion_site_symmetry_4
_geom_torsion_publ_flag
O2 Zn1 O1 C1 85.8(2) . . . . ?
O4 Zn1 O1 C1 -72.3(2) . . . . ?
N1 Zn1 O1 C1 -171.3(2) . . . . ?
O3 Zn1 O1 C1 13.6(4) . . . . ?
Zn1 Zn1 O1 C1 5.5(2) 19_675 . . . ?
O4 Zn1 O2 C6 -0.5(4) . . . . ?
O1 Zn1 O2 C6 -86.6(2) . . . . ?
N1 Zn1 O2 C6 164.5(2) . . . . ?
O3 Zn1 O2 C6 72.4(2) . . . . ?
Zn1 Zn1 O2 C6 1.1(2) 19_675 . . . ?
O2 Zn1 O3 C1 -84.2(3) . . . 19_675 ?
O4 Zn1 O3 C1 74.9(3) . . . 19_675 ?
O1 Zn1 O3 C1 -11.1(4) . . . 19_675 ?
N1 Zn1 O3 C1 173.5(3) . . . 19_675 ?
Zn1 Zn1 O3 C1 -2.6(3) 19_675 . . 19_675 ?
O2 Zn1 O4 C6 4.5(4) . . . 19_675 ?
O1 Zn1 O4 C6 90.5(2) . . . 19_675 ?
N1 Zn1 O4 C6 -160.7(2) . . . 19_675 ?
O3 Zn1 O4 C6 -67.6(2) . . . 19_675 ?
Zn1 Zn1 O4 C6 2.8(2) 19_675 . . 19_675 ?
O2 Zn1 N1 C14 -48.6(2) . . . . ?
O4 Zn1 N1 C14 125.8(2) . . . . ?
O1 Zn1 N1 C14 -141.8(2) . . . . ?
O3 Zn1 N1 C14 36.4(2) . . . . ?
Zn1 Zn1 N1 C14 49.4(4) 19_675 . . . ?
O2 Zn1 N1 C18 139.0(2) . . . . ?
O4 Zn1 N1 C18 -46.6(2) . . . . ?
O1 Zn1 N1 C18 45.8(2) . . . . ?
O3 Zn1 N1 C18 -136.0(2) . . . . ?
Zn1 Zn1 N1 C18 -123.0(2) 19_675 . . . ?
Zn1 O1 C1 O3 -5.8(4) . . . 19_675 ?
Zn1 O1 C1 C2 174.60(17) . . . . ?
O3 C1 C2 C3 -155.0(3) 19_675 . . . ?
O1 C1 C2 C3 24.6(4) . . . . ?
O3 C1 C2 C4 24.1(4) 19_675 . . . ?
O1 C1 C2 C4 -156.2(2) . . . . ?
C4 C2 C3 C5 -3.8(4) . . . . ?
C1 C2 C3 C5 175.3(2) . . . . ?
C3 C2 C4 C2 1.91(18) . . . 5_674 ?
C1 C2 C4 C2 -177.2(3) . . . 5_674 ?
C2 C3 C5 C3 1.92(18) . . . 5_674 ?
Zn1 O2 C6 O4 -3.8(4) . . . 19_675 ?
Zn1 O2 C6 C7 174.67(17) . . . . ?
O2 C6 C7 C8 -17.0(3) . . . . ?
O4 C6 C7 C8 161.6(2) 19_675 . . . ?
O2 C6 C7 C9 164.7(3) . . . . ?
O4 C6 C7 C9 -16.7(4) 19_675 . . . ?
C9 C7 C8 C7 -1.81(19) . . . 16_454 ?
C6 C7 C8 C7 179.8(2) . . . 16_454 ?
C8 C7 C9 C10 3.6(4) . . . . ?
C6 C7 C9 C10 -178.1(2) . . . . ?
C7 C9 C10 C9 -1.82(19) . . . 16_454 ?
C16 C12 C13 C14 -1.2(5) . . . . ?
C18 N1 C14 C13 0.4(4) . . . . ?
Zn1 N1 C14 C13 -172.5(2) . . . . ?
C12 C13 C14 N1 1.1(5) . . . . ?
C17 C11 C15 C20 0.7(5) . . . . ?
C13 C12 C16 C17 -178.9(3) . . . . ?
C13 C12 C16 C18 -0.1(4) . . . . ?
C15 C11 C17 C16 -1.3(5) . . . . ?
C12 C16 C17 C11 179.0(3) . . . . ?
C18 C16 C17 C11 0.2(5) . . . . ?
C14 N1 C18 C20 177.2(3) . . . . ?
Zn1 N1 C18 C20 -10.6(4) . . . . ?
C14 N1 C18 C16 -1.8(4) . . . . ?
Zn1 N1 C18 C16 170.4(2) . . . . ?
C12 C16 C18 N1 1.7(4) . . . . ?
C17 C16 C18 N1 -179.5(3) . . . . ?
C12 C16 C18 C20 -177.3(3) . . . . ?
C17 C16 C18 C20 1.5(4) . . . . ?
C11 C15 C20 C18 1.0(5) . . . . ?
N1 C18 C20 C15 178.9(3) . . . . ?
C16 C18 C20 C15 -2.1(4) . . . . ?
O1SA O2S O2SA O5SA -68(3) 27 . . . ?
O1SA O2S O2SA O3SA 140(2) 27 . . . ?
O2S O2SA O3SA O1SA 129(3) . . . . ?
O5SA O2SA O3SA O1SA -27(3) . . . . ?
O1SA O2SA O3SA O1SA -133(3) 27 . . . ?
O2S O2SA O3SA O5SA -92(3) . . . 27 ?
O5SA O2SA O3SA O5SA 112(3) . . . 27 ?
O1SA O2SA O3SA O5SA 7(3) 27 . . 27 ?
O2S O1SA O3SA O2SA -21(3) 26_455 . . . ?
O2SA O1SA O3SA O2SA 21(3) 26_455 . . . ?
O3S O1SA O3SA O2SA 171(2) . . . . ?
O5SA O1SA O3SA O2SA 63(3) 26_455 . . . ?
O2S O1SA O3SA O5SA -157(2) 26_455 . . 27 ?
O2SA O1SA O3SA O5SA -114.7(19) 26_455 . . 27 ?
O3S O1SA O3SA O5SA 35(3) . . . 27 ?
O5SA O1SA O3SA O5SA -73(2) 26_455 . . 27 ?
O2S O2SA O5SA O3SA -144(3) . . . 26_455 ?
O3SA O2SA O5SA O3SA 14(4) . . . 26_455 ?
O1SA O2SA O5SA O3SA 159(3) 27 . . 26_455 ?
O2S O2SA O5SA O1SA 57(2) . . . 27 ?
O3SA O2SA O5SA O1SA -145.4(18) . . . 27 ?
